data_7039113
loop_
_publ_author_name
'Marmier, Mathieu'
'Cecot, Giacomo'
'Curchod, Basile F. E.'
'Pattison, Philip'
'Solari, Euro'
'Scopelliti, Rosario'
'Severin, Kay'

_publ_section_title
;
 Surface functionalization of dinuclear clathrochelates via Pd-catalyzed
 cross-coupling reactions: facile synthesis of polypyridyl metalloligands.
;
_journal_issue 20
_journal_name_full 'Dalton transactions (Cambridge, England : 2003)'
_journal_page_first 8422
_journal_page_last 8427
_journal_paper_doi 10.1039/c6dt01288d
_journal_volume 45
_journal_year 2016
_chemical_formula_moiety 'C61 H40 B2 N11 O9 Zn2, 0.5(C8 H20 N)'
_chemical_formula_sum 'C65 H50 B2 N11.5 O9 Zn2'
_chemical_formula_weight 1288.52
_space_group_crystal_system monoclinic
_space_group_IT_number 15
_space_group_name_Hall '-I 2ya'
_space_group_name_H-M_alt 'I 1 2/a 1'
_symmetry_space_group_name_Hall '-I 2ya'
_symmetry_space_group_name_H-M 'I 1 2/a 1'
_atom_sites_solution_hydrogens geom
_atom_sites_solution_primary direct
_atom_sites_solution_secondary difmap
_audit_creation_method SHELXL-2014/7
_audit_update_record
;
2016-02-15 deposited with the CCDC.
2016-04-18 downloaded from the CCDC.
;
_cell_angle_alpha 90
_cell_angle_beta 115.749(5)
_cell_angle_gamma 90
_cell_formula_units_Z 8
_cell_length_a 24.0018(8)
_cell_length_b 26.4540(8)
_cell_length_c 25.9813(10)
_cell_measurement_reflns_used 23563
_cell_measurement_temperature 140(2)
_cell_measurement_theta_max 28.9400
_cell_measurement_theta_min 3.4910
_cell_volume 14858.6(11)
_computing_cell_refinement 'CrysAlisPro 1.171.38.41 (Rigaku OD, 2015)'
_computing_data_collection 'CrysAlisPro 1.171.38.41 (Rigaku OD, 2015)'
_computing_data_reduction 'CrysAlisPro 1.171.38.41 (Rigaku OD, 2015)'
_computing_molecular_graphics 'Bruker SHELXTL'
_computing_structure_refinement 'SHELXL-2014/7 (Sheldrick, 2014)'
_computing_structure_solution 'SHELXS (Sheldrick, 1990)'
_diffrn_ambient_temperature 140(2)
_diffrn_detector_area_resol_mean 10.2665
_diffrn_measured_fraction_theta_full 0.997
_diffrn_measured_fraction_theta_max 0.898
_diffrn_measurement_device_type 'SuperNova, Dual, Cu at zero, Atlas'
_diffrn_measurement_method '\w scans'
_diffrn_radiation_monochromator mirror
_diffrn_radiation_source 'SuperNova (Mo) X-ray Source'
_diffrn_radiation_type 'Mo K\a'
_diffrn_radiation_wavelength 0.71073
_diffrn_reflns_av_R_equivalents 0.0396
_diffrn_reflns_av_unetI/netI 0.0361
_diffrn_reflns_Laue_measured_fraction_full 0.997
_diffrn_reflns_Laue_measured_fraction_max 0.898
_diffrn_reflns_limit_h_max 32
_diffrn_reflns_limit_h_min -32
_diffrn_reflns_limit_k_max 36
_diffrn_reflns_limit_k_min -34
_diffrn_reflns_limit_l_max 35
_diffrn_reflns_limit_l_min -30
_diffrn_reflns_number 81462
_diffrn_reflns_point_group_measured_fraction_full 0.997
_diffrn_reflns_point_group_measured_fraction_max 0.898
_diffrn_reflns_theta_full 25.242
_diffrn_reflns_theta_max 29.517
_diffrn_reflns_theta_min 3.381
_exptl_absorpt_coefficient_mu 0.702
_exptl_absorpt_correction_T_max 0.898
_exptl_absorpt_correction_T_min 0.821
_exptl_absorpt_correction_type analytical
_exptl_absorpt_process_details
;
CrysAlisPro 1.171.38.41 (Rigaku Oxford Diffraction, 2015)
Analytical numeric absorption correction using a multifaceted crystal
model based on expressions derived by R.C. Clark & J.S. Reid.
(Clark, R. C. & Reid, J. S. (1995). Acta Cryst. A51, 887-897)
Empirical absorption correction using spherical harmonics,
 implemented in SCALE3 ABSPACK scaling algorithm.
;
_exptl_crystal_colour 'clear pale yellow'
_exptl_crystal_density_diffrn 1.152
_exptl_crystal_description prism
_exptl_crystal_F_000 5300
_exptl_crystal_size_max 0.361
_exptl_crystal_size_mid 0.254
_exptl_crystal_size_min 0.193
_refine_diff_density_max 1.393
_refine_diff_density_min -0.476
_refine_diff_density_rms 0.077
_refine_ls_extinction_method none
_refine_ls_goodness_of_fit_ref 1.022
_refine_ls_hydrogen_treatment constr
_refine_ls_matrix_type full
_refine_ls_number_parameters 809
_refine_ls_number_reflns 18615
_refine_ls_number_restraints 0
_refine_ls_restrained_S_all 1.022
_refine_ls_R_factor_all 0.0759
_refine_ls_R_factor_gt 0.0492
_refine_ls_shift/su_max 0.001
_refine_ls_shift/su_mean 0.000
_refine_ls_structure_factor_coef Fsqd
_refine_ls_weighting_details 'w=1/[\s^2^(Fo^2^)+(0.0803P)^2^+15.5692P] where P=(Fo^2^+2Fc^2^)/3'
_refine_ls_weighting_scheme calc
_refine_ls_wR_factor_gt 0.1314
_refine_ls_wR_factor_ref 0.1508
_reflns_Friedel_coverage 0.000
_reflns_number_gt 13216
_reflns_number_total 18615
_reflns_threshold_expression 'I > 2\s(I)'
_cod_data_source_file c6dt01288d2.cif
_cod_data_source_block shelx
_cod_depositor_comments 'Adding full bibliography for 7039111--7039113.cif.'
_cod_original_cell_volume 14858.6(10)
_cod_original_formula_sum 'C65 H50 B2 N11.50 O9 Zn2'
_cod_database_code 7039113
_publcif_datablock.id {cb9d6a07-3bb7-4cd3-ac8e-0ef00daa2ce8}

_shelx_shelxl_version_number 2014/7
_shelx_space_group_comment
;
The symmetry employed for this shelxl refinement is uniquely defined
by the following loop, which should always be used as a source of
symmetry information in preference to the above space-group names.
They are only intended as comments.
;
_shelx_estimated_absorpt_t_min 0.786
_shelx_estimated_absorpt_t_max 0.876

loop_
_space_group_symop_operation_xyz
'x, y, z'
'-x+1/2, y, -z'
'x+1/2, y+1/2, z+1/2'
'-x+1, y+1/2, -z+1/2'
'-x, -y, -z'
'x-1/2, -y, z'
'-x+1/2, -y+1/2, -z+1/2'
'x, -y+1/2, z+1/2'

loop_
_atom_site_label
_atom_site_type_symbol
_atom_site_fract_x
_atom_site_fract_y
_atom_site_fract_z
_atom_site_U_iso_or_equiv
_atom_site_adp_type
_atom_site_occupancy
_atom_site_site_symmetry_order
_atom_site_calc_flag
_atom_site_refinement_flags_posn
_atom_site_refinement_flags_adp
_atom_site_refinement_flags_occupancy
Zn1 Zn 0.46669(2) 0.18017(2) 0.13769(2) 0.02990(8) Uani 1 1 d . . .
Zn2 Zn 0.59832(2) 0.17432(2) 0.15924(2) 0.02819(7) Uani 1 1 d . . .
O1 O 0.33416(8) 0.14492(7) 0.07893(8) 0.0414(4) Uani 1 1 d . . .
O2 O 0.51670(8) 0.13877(6) 0.10239(7) 0.0328(4) Uani 1 1 d . . .
O3 O 0.70046(8) 0.13970(7) 0.12887(7) 0.0387(4) Uani 1 1 d . . .
O4 O 0.34511(8) 0.23658(7) 0.09832(8) 0.0442(4) Uani 1 1 d . . .
O5 O 0.53054(8) 0.23280(6) 0.13244(8) 0.0353(4) Uani 1 1 d . . .
O6 O 0.71828(8) 0.22292(6) 0.17593(8) 0.0378(4) Uani 1 1 d . . .
O7 O 0.36437(8) 0.17676(8) 0.17688(8) 0.0454(5) Uani 1 1 d . . .
O8 O 0.54912(8) 0.16217(7) 0.20833(7) 0.0360(4) Uani 1 1 d . . .
O9 O 0.73136(7) 0.14546(7) 0.23235(7) 0.0343(4) Uani 1 1 d . . .
N1 N 0.39184(9) 0.13961(8) 0.07798(9) 0.0347(4) Uani 1 1 d . . .
N2 N 0.40946(13) -0.03654(10) -0.19991(11) 0.0582(7) Uani 1 1 d . . .
N3 N 0.63685(9) 0.13540(8) 0.11154(8) 0.0316(4) Uani 1 1 d . . .
N4 N 0.40742(9) 0.24397(8) 0.11200(9) 0.0348(4) Uani 1 1 d . . .
N5 N 0.55932(15) 0.55005(11) 0.16904(19) 0.0863(11) Uani 1 1 d . . .
N6 N 0.65697(9) 0.23463(7) 0.16331(8) 0.0307(4) Uani 1 1 d . . .
N7 N 0.42780(9) 0.16964(8) 0.19631(9) 0.0357(5) Uani 1 1 d . . .
N8 N 0.65161(13) 0.10332(12) 0.55822(10) 0.0573(7) Uani 1 1 d . . .
N9 N 0.67426(9) 0.15007(7) 0.23401(8) 0.0297(4) Uani 1 1 d . . .
N10 N -0.06178(11) 0.22542(11) 0.03839(12) 0.0578(7) Uani 1 1 d . . .
N11 N 1.12599(13) 0.15046(14) 0.25086(13) 0.0680(8) Uani 1 1 d . . .
B1 B 0.32911(13) 0.18641(11) 0.11480(12) 0.0351(6) Uani 1 1 d . . .
B2 B 0.73559(13) 0.16929(10) 0.18199(11) 0.0292(5) Uani 1 1 d . . .
C1 C 0.38772(12) 0.11306(10) 0.03519(11) 0.0380(5) Uani 1 1 d . . .
H1 H 0.3476 0.1016 0.0098 0.046 Uiso 1 1 calc R U .
C2 C 0.43800(11) 0.09881(9) 0.02171(10) 0.0341(5) Uani 1 1 d . . .
C3 C 0.42229(12) 0.07017(9) -0.02786(10) 0.0361(5) Uani 1 1 d . . .
H3 H 0.3801 0.0615 -0.0498 0.043 Uiso 1 1 calc R U .
C4 C 0.46506(12) 0.05381(8) -0.04652(10) 0.0331(5) Uani 1 1 d . . .
C5 C 0.52689(11) 0.06754(9) -0.01306(10) 0.0336(5) Uani 1 1 d . . .
H5 H 0.5575 0.0570 -0.0248 0.040 Uiso 1 1 calc R U .
C6 C 0.54516(11) 0.09614(9) 0.03679(10) 0.0314(5) Uani 1 1 d . . .
C7 C 0.50087(11) 0.11250(8) 0.05551(9) 0.0299(5) Uani 1 1 d . . .
C8 C 0.44638(13) 0.02276(9) -0.09918(11) 0.0387(6) Uani 1 1 d . . .
C9 C 0.38469(15) 0.00862(13) -0.13212(13) 0.0560(8) Uani 1 1 d . . .
H9 H 0.3536 0.0190 -0.1211 0.067 Uiso 1 1 calc R U .
C10 C 0.36910(16) -0.02037(14) -0.18063(14) 0.0630(9) Uani 1 1 d . . .
H10 H 0.3269 -0.0295 -0.2018 0.076 Uiso 1 1 calc R U .
C11 C 0.46783(16) -0.02446(12) -0.16786(14) 0.0579(8) Uani 1 1 d . . .
H11 H 0.4980 -0.0363 -0.1795 0.069 Uiso 1 1 calc R U .
C12 C 0.48824(14) 0.00447(11) -0.11822(12) 0.0497(7) Uani 1 1 d . . .
H12 H 0.5311 0.0117 -0.0973 0.060 Uiso 1 1 calc R U .
C13 C 0.61090(11) 0.10764(9) 0.06700(10) 0.0337(5) Uani 1 1 d . . .
H13 H 0.6371 0.0931 0.0522 0.040 Uiso 1 1 calc R U .
C14 C 0.41955(11) 0.29090(10) 0.10909(11) 0.0370(5) Uani 1 1 d . . .
H14 H 0.3857 0.3138 0.0961 0.044 Uiso 1 1 calc R U .
C15 C 0.48059(12) 0.31203(9) 0.12398(10) 0.0340(5) Uani 1 1 d . . .
C16 C 0.48551(12) 0.36450(9) 0.12849(11) 0.0372(5) Uani 1 1 d . . .
H16 H 0.4492 0.3840 0.1198 0.045 Uiso 1 1 calc R U .
C17 C 0.54177(12) 0.38927(9) 0.14531(11) 0.0361(5) Uani 1 1 d . . .
C18 C 0.59382(11) 0.36034(9) 0.15624(10) 0.0317(5) Uani 1 1 d . . .
H18 H 0.6325 0.3768 0.1673 0.038 Uiso 1 1 calc R U .
C19 C 0.59110(11) 0.30770(9) 0.15145(9) 0.0292(5) Uani 1 1 d . . .
C20 C 0.53399(11) 0.28227(9) 0.13598(9) 0.0302(5) Uani 1 1 d . . .
C21 C 0.54727(13) 0.44460(10) 0.15279(12) 0.0430(6) Uani 1 1 d . . .
C22 C 0.50939(15) 0.47191(11) 0.17097(16) 0.0587(8) Uani 1 1 d . . .
H22 H 0.4785 0.4551 0.1783 0.070 Uiso 1 1 calc R U .
C23 C 0.51717(18) 0.52384(12) 0.1783(2) 0.0785(12) Uani 1 1 d . . .
H23 H 0.4909 0.5417 0.1907 0.094 Uiso 1 1 calc R U .
C24 C 0.59467(17) 0.52320(13) 0.15151(19) 0.0750(11) Uani 1 1 d . . .
H24 H 0.6243 0.5410 0.1434 0.090 Uiso 1 1 calc R U .
C25 C 0.59151(15) 0.47176(11) 0.14427(15) 0.0560(8) Uani 1 1 d . . .
H25 H 0.6197 0.4549 0.1334 0.067 Uiso 1 1 calc R U .
C26 C 0.64934(11) 0.28255(9) 0.16431(9) 0.0301(5) Uani 1 1 d . . .
H26 H 0.6848 0.3033 0.1743 0.036 Uiso 1 1 calc R U .
C27 C 0.45459(12) 0.16071(10) 0.25028(11) 0.0363(5) Uani 1 1 d . . .
H27 H 0.4290 0.1595 0.2697 0.044 Uiso 1 1 calc R U .
C28 C 0.52066(11) 0.15228(9) 0.28463(10) 0.0319(5) Uani 1 1 d . . .
C29 C 0.53940(12) 0.14322(9) 0.34275(10) 0.0346(5) Uani 1 1 d . . .
H29 H 0.5093 0.1446 0.3573 0.042 Uiso 1 1 calc R U .
C30 C 0.59977(12) 0.13233(9) 0.37998(10) 0.0338(5) Uani 1 1 d . . .
C31 C 0.64329(12) 0.13080(9) 0.35765(10) 0.0340(5) Uani 1 1 d . . .
H31 H 0.6850 0.1228 0.3825 0.041 Uiso 1 1 calc R U .
C32 C 0.62767(11) 0.14068(9) 0.30020(10) 0.0309(5) Uani 1 1 d . . .
C33 C 0.56503(11) 0.15211(8) 0.26208(9) 0.0299(5) Uani 1 1 d . . .
C34 C 0.61792(12) 0.12195(10) 0.44151(10) 0.0378(5) Uani 1 1 d . . .
C35 C 0.58842(15) 0.14549(12) 0.47047(11) 0.0492(7) Uani 1 1 d . . .
H35 H 0.5557 0.1687 0.4512 0.059 Uiso 1 1 calc R U .
C36 C 0.60704(17) 0.13480(14) 0.52792(13) 0.0579(8) Uani 1 1 d . . .
H36 H 0.5860 0.1515 0.5467 0.069 Uiso 1 1 calc R U .
C37 C 0.67993(15) 0.08071(15) 0.53043(13) 0.0613(9) Uani 1 1 d . . .
H37 H 0.7126 0.0579 0.5511 0.074 Uiso 1 1 calc R U .
C38 C 0.66449(14) 0.08853(13) 0.47260(12) 0.0526(7) Uani 1 1 d . . .
H38 H 0.6860 0.0709 0.4548 0.063 Uiso 1 1 calc R U .
C39 C 0.67814(11) 0.13954(9) 0.28359(10) 0.0312(5) Uani 1 1 d . . .
H39 H 0.7177 0.1301 0.3121 0.037 Uiso 1 1 calc R U .
C40 C 0.25664(12) 0.19028(11) 0.10073(11) 0.0398(6) Uani 1 1 d . . .
C41 C 0.23004(14) 0.16628(14) 0.13183(17) 0.0667(10) Uani 1 1 d . . .
H41 H 0.2556 0.1455 0.1630 0.080 Uiso 1 1 calc R U .
C42 C 0.16825(14) 0.17090(13) 0.11987(16) 0.0607(9) Uani 1 1 d . . .
H42 H 0.1526 0.1535 0.1428 0.073 Uiso 1 1 calc R U .
C43 C 0.12940(12) 0.20025(12) 0.07545(11) 0.0443(6) Uani 1 1 d . . .
C44 C 0.15450(16) 0.2243(2) 0.04316(15) 0.0853(15) Uani 1 1 d . . .
H44 H 0.1289 0.2448 0.0118 0.102 Uiso 1 1 calc R U .
C45 C 0.21615(15) 0.21885(19) 0.05584(15) 0.0804(13) Uani 1 1 d . . .
H45 H 0.2315 0.2357 0.0324 0.097 Uiso 1 1 calc R U .
C46 C 0.06310(12) 0.20784(11) 0.06262(12) 0.0441(6) Uani 1 1 d . . .
C47 C 0.04146(14) 0.20353(16) 0.10388(14) 0.0656(10) Uani 1 1 d . . .
H47 H 0.0690 0.1940 0.1417 0.079 Uiso 1 1 calc R U .
C48 C -0.01999(14) 0.21293(17) 0.09043(16) 0.0734(11) Uani 1 1 d . . .
H48 H -0.0330 0.2103 0.1200 0.088 Uiso 1 1 calc R U .
C49 C -0.04084(13) 0.22950(11) -0.00146(12) 0.0454(6) Uani 1 1 d . . .
H49 H -0.0696 0.2385 -0.0391 0.054 Uiso 1 1 calc R U .
C50 C 0.01927(12) 0.22156(11) 0.00857(11) 0.0434(6) Uani 1 1 d . . .
H50 H 0.0311 0.2255 -0.0216 0.052 Uiso 1 1 calc R U .
C51 C 0.80693(11) 0.16659(9) 0.19371(9) 0.0299(5) Uani 1 1 d . . .
C52 C 0.83583(12) 0.12027(9) 0.19657(10) 0.0359(5) Uani 1 1 d . . .
H52 H 0.8126 0.0900 0.1912 0.043 Uiso 1 1 calc R U .
C53 C 0.89736(12) 0.11706(10) 0.20705(11) 0.0374(5) Uani 1 1 d . . .
H53 H 0.9156 0.0848 0.2089 0.045 Uiso 1 1 calc R U .
C54 C 0.93307(11) 0.16056(9) 0.21487(10) 0.0319(5) Uani 1 1 d . . .
C55 C 0.90444(11) 0.20724(9) 0.21172(10) 0.0341(5) Uani 1 1 d . . .
H55 H 0.9274 0.2375 0.2165 0.041 Uiso 1 1 calc R U .
C56 C 0.84320(11) 0.20970(9) 0.20171(10) 0.0319(5) Uani 1 1 d . . .
H56 H 0.8251 0.2419 0.2002 0.038 Uiso 1 1 calc R U .
C57 C 0.99980(12) 0.15725(10) 0.22703(11) 0.0377(5) Uani 1 1 d . . .
C58 C 1.02306(15) 0.11565(12) 0.21067(14) 0.0538(7) Uani 1 1 d . . .
H58 H 0.9966 0.0884 0.1910 0.065 Uiso 1 1 calc R U .
C59 C 1.08517(17) 0.11400(15) 0.22310(16) 0.0664(9) Uani 1 1 d . . .
H59 H 1.0999 0.0851 0.2112 0.080 Uiso 1 1 calc R U .
C60 C 1.10229(14) 0.19084(15) 0.26613(14) 0.0599(9) Uani 1 1 d . . .
H60 H 1.1296 0.2176 0.2860 0.072 Uiso 1 1 calc R U .
C61 C 1.04074(13) 0.19565(12) 0.25470(12) 0.0470(7) Uani 1 1 d . . .
H61 H 1.0266 0.2254 0.2659 0.056 Uiso 1 1 calc R U .
N12 N -0.2500 0.20313(12) 0.0000 0.0343(6) Uani 1 2 d S T P
C62 C -0.22639(13) 0.23585(12) 0.05362(11) 0.0462(6) Uani 1 1 d . . .
H62A H -0.2143 0.2134 0.0873 0.055 Uiso 1 1 calc R U .
H62B H -0.1887 0.2537 0.0571 0.055 Uiso 1 1 calc R U .
C63 C -0.27147(16) 0.27432(13) 0.05549(14) 0.0590(8) Uani 1 1 d . . .
H63A H -0.2801 0.2993 0.0251 0.089 Uiso 1 1 calc R U .
H63B H -0.2537 0.2914 0.0927 0.089 Uiso 1 1 calc R U .
H63C H -0.3100 0.2574 0.0500 0.089 Uiso 1 1 calc R U .
C64 C -0.19736(14) 0.17100(13) 0.00134(12) 0.0497(7) Uani 1 1 d . . .
H64A H -0.2119 0.1520 -0.0350 0.060 Uiso 1 1 calc R U .
H64B H -0.1635 0.1936 0.0036 0.060 Uiso 1 1 calc R U .
C65 C -0.17180(17) 0.13396(15) 0.05036(15) 0.0683(10) Uani 1 1 d . . .
H65A H -0.1599 0.1521 0.0865 0.102 Uiso 1 1 calc R U .
H65B H -0.1355 0.1170 0.0504 0.102 Uiso 1 1 calc R U .
H65C H -0.2035 0.1087 0.0460 0.102 Uiso 1 1 calc R U .

loop_
_atom_site_aniso_label
_atom_site_aniso_U_11
_atom_site_aniso_U_22
_atom_site_aniso_U_33
_atom_site_aniso_U_23
_atom_site_aniso_U_13
_atom_site_aniso_U_12
Zn1 0.03278(14) 0.02902(14) 0.02712(15) -0.00191(10) 0.01227(12) -0.00527(11)
Zn2 0.03222(14) 0.02778(14) 0.02385(14) -0.00235(10) 0.01152(11) -0.00447(10)
O1 0.0343(9) 0.0417(10) 0.0508(11) -0.0110(8) 0.0208(8) -0.0110(8)
O2 0.0367(9) 0.0326(9) 0.0292(8) -0.0074(7) 0.0144(7) -0.0078(7)
O3 0.0329(8) 0.0498(11) 0.0337(9) -0.0131(8) 0.0147(7) -0.0069(8)
O4 0.0331(9) 0.0373(10) 0.0556(12) -0.0001(8) 0.0130(8) -0.0039(8)
O5 0.0374(9) 0.0240(8) 0.0416(10) -0.0015(7) 0.0146(8) -0.0039(7)
O6 0.0344(9) 0.0311(9) 0.0510(11) 0.0019(7) 0.0214(8) -0.0020(7)
O7 0.0335(9) 0.0660(13) 0.0367(10) 0.0029(9) 0.0152(8) 0.0001(9)
O8 0.0358(9) 0.0474(10) 0.0253(8) 0.0039(7) 0.0137(7) -0.0003(8)
O9 0.0320(8) 0.0400(9) 0.0325(9) 0.0043(7) 0.0154(7) -0.0023(7)
N1 0.0324(10) 0.0327(11) 0.0392(11) -0.0033(9) 0.0157(9) -0.0066(8)
N2 0.0715(17) 0.0470(15) 0.0457(15) -0.0166(11) 0.0159(13) -0.0079(13)
N3 0.0333(10) 0.0342(10) 0.0266(10) -0.0032(8) 0.0123(8) -0.0043(8)
N4 0.0317(10) 0.0333(11) 0.0356(11) -0.0018(8) 0.0111(9) -0.0056(8)
N5 0.074(2) 0.0312(14) 0.159(4) -0.0015(18) 0.056(2) -0.0065(14)
N6 0.0340(10) 0.0305(10) 0.0280(10) 0.0007(8) 0.0140(8) -0.0026(8)
N7 0.0311(10) 0.0411(12) 0.0349(12) 0.0002(9) 0.0143(9) -0.0042(9)
N8 0.0608(16) 0.0780(19) 0.0333(13) 0.0071(12) 0.0205(12) -0.0078(14)
N9 0.0325(10) 0.0277(10) 0.0292(10) -0.0026(7) 0.0136(8) -0.0055(8)
N10 0.0378(12) 0.0682(18) 0.0623(17) 0.0128(14) 0.0169(12) 0.0028(12)
N11 0.0460(15) 0.096(2) 0.0682(19) -0.0061(17) 0.0302(14) 0.0093(16)
B1 0.0300(13) 0.0397(15) 0.0350(15) -0.0037(11) 0.0136(12) -0.0067(11)
B2 0.0352(13) 0.0308(13) 0.0196(12) -0.0028(9) 0.0102(10) -0.0056(11)
C1 0.0373(13) 0.0339(13) 0.0387(14) -0.0071(10) 0.0126(11) -0.0105(10)
C2 0.0409(13) 0.0269(11) 0.0336(13) -0.0027(9) 0.0153(11) -0.0060(10)
C3 0.0378(12) 0.0292(12) 0.0344(13) -0.0049(10) 0.0094(11) -0.0107(10)
C4 0.0451(13) 0.0229(11) 0.0286(12) -0.0024(9) 0.0133(10) -0.0064(10)
C5 0.0420(13) 0.0266(11) 0.0324(13) -0.0038(9) 0.0165(11) -0.0060(10)
C6 0.0379(12) 0.0252(11) 0.0295(12) -0.0021(9) 0.0132(10) -0.0055(9)
C7 0.0395(12) 0.0228(10) 0.0255(11) -0.0012(8) 0.0123(10) -0.0075(9)
C8 0.0512(15) 0.0267(12) 0.0343(13) -0.0022(10) 0.0149(12) -0.0069(11)
C9 0.0554(17) 0.065(2) 0.0474(17) -0.0204(15) 0.0226(15) -0.0193(15)
C10 0.064(2) 0.063(2) 0.0531(19) -0.0266(16) 0.0178(16) -0.0262(17)
C11 0.066(2) 0.0507(18) 0.0507(18) -0.0164(14) 0.0195(16) 0.0027(15)
C12 0.0549(16) 0.0444(16) 0.0402(16) -0.0140(12) 0.0116(13) -0.0021(13)
C13 0.0399(13) 0.0326(12) 0.0311(12) -0.0057(9) 0.0178(11) -0.0042(10)
C14 0.0339(12) 0.0339(13) 0.0378(14) 0.0026(10) 0.0106(11) 0.0028(10)
C15 0.0390(13) 0.0303(12) 0.0298(12) 0.0010(9) 0.0123(10) -0.0033(10)
C16 0.0392(13) 0.0280(12) 0.0423(14) 0.0039(10) 0.0158(11) 0.0014(10)
C17 0.0459(14) 0.0254(11) 0.0392(14) 0.0014(9) 0.0206(12) -0.0003(10)
C18 0.0379(12) 0.0291(12) 0.0299(12) -0.0016(9) 0.0165(10) -0.0064(10)
C19 0.0386(12) 0.0287(11) 0.0210(11) -0.0010(8) 0.0136(10) -0.0045(9)
C20 0.0401(12) 0.0255(11) 0.0240(11) -0.0007(8) 0.0130(10) -0.0026(9)
C21 0.0437(14) 0.0284(13) 0.0547(17) 0.0044(11) 0.0194(13) 0.0000(11)
C22 0.0583(18) 0.0310(14) 0.091(2) 0.0008(15) 0.0359(18) 0.0010(13)
C23 0.076(2) 0.0297(16) 0.134(4) -0.0063(19) 0.049(2) 0.0022(16)
C24 0.068(2) 0.0364(17) 0.124(3) 0.0014(19) 0.046(2) -0.0128(16)
C25 0.0542(17) 0.0363(15) 0.082(2) 0.0053(14) 0.0333(17) -0.0046(13)
C26 0.0372(12) 0.0271(11) 0.0262(11) -0.0015(8) 0.0137(10) -0.0074(9)
C27 0.0394(13) 0.0390(13) 0.0348(14) 0.0003(10) 0.0202(11) -0.0039(11)
C28 0.0391(12) 0.0276(11) 0.0298(12) -0.0014(9) 0.0156(10) -0.0053(10)
C29 0.0437(13) 0.0327(12) 0.0330(13) -0.0009(9) 0.0217(11) -0.0043(10)
C30 0.0452(13) 0.0300(12) 0.0272(12) -0.0015(9) 0.0165(11) -0.0074(10)
C31 0.0386(12) 0.0345(12) 0.0263(12) 0.0008(9) 0.0116(10) -0.0049(10)
C32 0.0386(12) 0.0265(11) 0.0272(12) -0.0014(9) 0.0140(10) -0.0064(10)
C33 0.0402(12) 0.0249(11) 0.0258(11) -0.0026(8) 0.0153(10) -0.0060(9)
C34 0.0439(14) 0.0393(14) 0.0316(13) 0.0001(10) 0.0175(11) -0.0099(11)
C35 0.0660(18) 0.0503(17) 0.0334(14) 0.0022(12) 0.0235(14) 0.0021(14)
C36 0.075(2) 0.068(2) 0.0382(16) -0.0041(14) 0.0315(16) -0.0030(18)
C37 0.0533(17) 0.090(3) 0.0401(17) 0.0225(16) 0.0195(14) 0.0036(17)
C38 0.0507(16) 0.073(2) 0.0380(15) 0.0099(14) 0.0226(13) 0.0017(15)
C39 0.0352(12) 0.0292(11) 0.0254(12) 0.0000(9) 0.0098(10) -0.0047(9)
C40 0.0342(13) 0.0464(15) 0.0363(14) -0.0089(11) 0.0130(11) -0.0038(11)
C41 0.0357(15) 0.062(2) 0.095(3) 0.0364(19) 0.0219(17) 0.0023(14)
C42 0.0389(15) 0.059(2) 0.082(2) 0.0246(17) 0.0244(16) -0.0014(14)
C43 0.0348(13) 0.0606(18) 0.0339(14) -0.0077(12) 0.0116(11) -0.0009(12)
C44 0.0487(18) 0.169(5) 0.0458(19) 0.045(2) 0.0273(16) 0.030(2)
C45 0.0489(18) 0.153(4) 0.051(2) 0.040(2) 0.0318(16) 0.022(2)
C46 0.0380(13) 0.0510(16) 0.0373(14) -0.0047(12) 0.0108(12) -0.0014(12)
C47 0.0359(15) 0.108(3) 0.0476(18) 0.0227(18) 0.0132(14) 0.0043(17)
C48 0.0423(17) 0.116(3) 0.063(2) 0.032(2) 0.0241(16) 0.0080(19)
C49 0.0411(14) 0.0417(15) 0.0410(15) -0.0030(12) 0.0062(12) 0.0040(12)
C50 0.0409(14) 0.0483(16) 0.0347(14) -0.0064(11) 0.0105(12) 0.0062(12)
C51 0.0355(12) 0.0324(12) 0.0210(11) -0.0026(9) 0.0116(9) -0.0013(10)
C52 0.0431(13) 0.0277(12) 0.0357(13) -0.0020(9) 0.0159(11) -0.0052(10)
C53 0.0432(13) 0.0301(12) 0.0412(14) 0.0006(10) 0.0205(12) 0.0041(11)
C54 0.0364(12) 0.0338(12) 0.0264(12) -0.0025(9) 0.0144(10) 0.0003(10)
C55 0.0398(13) 0.0308(12) 0.0327(13) -0.0047(9) 0.0169(11) -0.0058(10)
C56 0.0396(12) 0.0273(11) 0.0278(12) -0.0032(9) 0.0138(10) -0.0013(10)
C57 0.0444(14) 0.0422(14) 0.0319(13) -0.0010(10) 0.0215(11) -0.0008(12)
C58 0.0561(17) 0.0467(17) 0.064(2) 0.0010(14) 0.0310(16) 0.0055(14)
C59 0.064(2) 0.069(2) 0.077(2) 0.0009(19) 0.0410(19) 0.0178(18)
C60 0.0458(16) 0.085(2) 0.0519(19) -0.0155(17) 0.0238(15) -0.0107(16)
C61 0.0460(15) 0.0570(18) 0.0450(16) -0.0098(13) 0.0263(13) -0.0033(13)
N12 0.0286(13) 0.0499(18) 0.0235(14) 0.000 0.0105(11) 0.000
C62 0.0439(14) 0.0606(18) 0.0294(13) -0.0036(12) 0.0115(11) -0.0029(13)
C63 0.073(2) 0.058(2) 0.0515(18) -0.0140(15) 0.0326(17) -0.0001(16)
C64 0.0425(14) 0.068(2) 0.0416(16) 0.0066(13) 0.0217(13) 0.0156(14)
C65 0.069(2) 0.071(2) 0.061(2) 0.0176(17) 0.0243(18) 0.0258(18)

loop_
_atom_type_symbol
_atom_type_description
_atom_type_scat_dispersion_real
_atom_type_scat_dispersion_imag
_atom_type_scat_source
C C 0.0033 0.0016 'International Tables Vol C Tables 4.2.6.8 and 6.1.1.4'
H H 0.0000 0.0000 'International Tables Vol C Tables 4.2.6.8 and 6.1.1.4'
B B 0.0013 0.0007 'International Tables Vol C Tables 4.2.6.8 and 6.1.1.4'
N N 0.0061 0.0033 'International Tables Vol C Tables 4.2.6.8 and 6.1.1.4'
O O 0.0106 0.0060 'International Tables Vol C Tables 4.2.6.8 and 6.1.1.4'
Zn Zn 0.2839 1.4301 'International Tables Vol C Tables 4.2.6.8 and 6.1.1.4'

loop_
_geom_angle_atom_site_label_1
_geom_angle_atom_site_label_2
_geom_angle_atom_site_label_3
_geom_angle
_geom_angle_site_symmetry_1
_geom_angle_site_symmetry_3
O8 Zn1 N1 135.79(8) . .
O8 Zn1 O2 76.26(6) . .
N1 Zn1 O2 83.02(7) . .
O8 Zn1 O5 76.74(7) . .
N1 Zn1 O5 134.63(7) . .
O2 Zn1 O5 75.44(6) . .
O8 Zn1 N4 135.14(8) . .
N1 Zn1 N4 86.11(8) . .
O2 Zn1 N4 135.09(7) . .
O5 Zn1 N4 82.05(7) . .
O8 Zn1 N7 83.31(7) . .
N1 Zn1 N7 87.77(8) . .
O2 Zn1 N7 139.08(8) . .
O5 Zn1 N7 133.53(8) . .
N4 Zn1 N7 83.47(8) . .
O8 Zn1 Zn2 45.28(4) . .
N1 Zn1 Zn2 128.00(6) . .
O2 Zn1 Zn2 44.99(4) . .
O5 Zn1 Zn2 45.95(5) . .
N4 Zn1 Zn2 128.00(5) . .
N7 Zn1 Zn2 128.52(6) . .
O2 Zn2 N6 141.05(7) . .
O2 Zn2 N9 133.10(7) . .
N6 Zn2 N9 83.82(7) . .
O2 Zn2 O8 76.10(6) . .
N6 Zn2 O8 128.72(7) . .
N9 Zn2 O8 83.29(7) . .
O2 Zn2 N3 83.16(7) . .
N6 Zn2 N3 86.86(7) . .
N9 Zn2 N3 88.20(7) . .
O8 Zn2 N3 141.81(8) . .
O2 Zn2 O5 75.41(6) . .
N6 Zn2 O5 82.23(7) . .
N9 Zn2 O5 139.02(7) . .
O8 Zn2 O5 76.06(7) . .
N3 Zn2 O5 129.05(7) . .
O2 Zn2 Zn1 45.31(4) . .
N6 Zn2 Zn1 127.31(5) . .
N9 Zn2 Zn1 127.94(5) . .
O8 Zn2 Zn1 44.76(5) . .
N3 Zn2 Zn1 128.18(5) . .
O5 Zn2 Zn1 45.60(4) . .
N1 O1 B1 115.93(17) . .
C7 O2 Zn2 134.42(15) . .
C7 O2 Zn1 133.79(15) . .
Zn2 O2 Zn1 89.70(6) . .
N3 O3 B2 116.20(17) . .
N4 O4 B1 115.63(19) . .
C20 O5 Zn1 132.56(15) . .
C20 O5 Zn2 133.25(15) . .
Zn1 O5 Zn2 88.45(6) . .
N6 O6 B2 117.40(17) . .
N7 O7 B1 115.79(19) . .
C33 O8 Zn1 135.44(15) . .
C33 O8 Zn2 134.33(15) . .
Zn1 O8 Zn2 89.97(6) . .
N9 O9 B2 115.55(17) . .
C1 N1 O1 111.42(19) . .
C1 N1 Zn1 130.01(17) . .
O1 N1 Zn1 118.20(14) . .
C11 N2 C10 115.4(3) . .
C13 N3 O3 111.88(19) . .
C13 N3 Zn2 130.21(17) . .
O3 N3 Zn2 117.90(13) . .
C14 N4 O4 111.5(2) . .
C14 N4 Zn1 130.52(17) . .
O4 N4 Zn1 117.90(14) . .
C24 N5 C23 115.6(3) . .
C26 N6 O6 111.09(19) . .
C26 N6 Zn2 130.81(17) . .
O6 N6 Zn2 117.27(13) . .
C27 N7 O7 111.7(2) . .
C27 N7 Zn1 129.75(17) . .
O7 N7 Zn1 118.32(15) . .
C36 N8 C37 115.8(3) . .
C39 N9 O9 111.64(19) . .
C39 N9 Zn2 130.53(17) . .
O9 N9 Zn2 117.81(13) . .
C48 N10 C49 115.9(3) . .
C59 N11 C60 115.2(3) . .
O1 B1 O7 113.2(2) . .
O1 B1 O4 112.1(2) . .
O7 B1 O4 111.6(2) . .
O1 B1 C40 106.2(2) . .
O7 B1 C40 107.8(2) . .
O4 B1 C40 105.3(2) . .
O6 B2 O3 112.9(2) . .
O6 B2 O9 112.20(19) . .
O3 B2 O9 111.29(19) . .
O6 B2 C51 107.00(19) . .
O3 B2 C51 106.29(18) . .
O9 B2 C51 106.72(19) . .
N1 C1 C2 126.5(2) . .
N1 C1 H1 116.7 . .
C2 C1 H1 116.7 . .
C3 C2 C7 119.7(2) . .
C3 C2 C1 116.5(2) . .
C7 C2 C1 123.8(2) . .
C4 C3 C2 123.3(2) . .
C4 C3 H3 118.3 . .
C2 C3 H3 118.3 . .
C3 C4 C5 116.7(2) . .
C3 C4 C8 121.5(2) . .
C5 C4 C8 121.8(2) . .
C6 C5 C4 122.4(2) . .
C6 C5 H5 118.8 . .
C4 C5 H5 118.8 . .
C5 C6 C7 120.3(2) . .
C5 C6 C13 116.3(2) . .
C7 C6 C13 123.4(2) . .
O2 C7 C6 121.7(2) . .
O2 C7 C2 120.7(2) . .
C6 C7 C2 117.6(2) . .
C12 C8 C9 115.2(2) . .
C12 C8 C4 123.1(2) . .
C9 C8 C4 121.7(3) . .
C10 C9 C8 120.1(3) . .
C10 C9 H9 120.0 . .
C8 C9 H9 120.0 . .
N2 C10 C9 124.4(3) . .
N2 C10 H10 117.8 . .
C9 C10 H10 117.8 . .
N2 C11 C12 124.5(3) . .
N2 C11 H11 117.7 . .
C12 C11 H11 117.7 . .
C8 C12 C11 120.3(3) . .
C8 C12 H12 119.8 . .
C11 C12 H12 119.8 . .
N3 C13 C6 126.5(2) . .
N3 C13 H13 116.8 . .
C6 C13 H13 116.8 . .
N4 C14 C15 125.7(2) . .
N4 C14 H14 117.2 . .
C15 C14 H14 117.2 . .
C16 C15 C20 119.9(2) . .
C16 C15 C14 116.4(2) . .
C20 C15 C14 123.7(2) . .
C17 C16 C15 122.1(2) . .
C17 C16 H16 118.9 . .
C15 C16 H16 118.9 . .
C18 C17 C16 118.1(2) . .
C18 C17 C21 120.0(2) . .
C16 C17 C21 121.9(2) . .
C17 C18 C19 122.0(2) . .
C17 C18 H18 119.0 . .
C19 C18 H18 119.0 . .
C18 C19 C20 120.0(2) . .
C18 C19 C26 115.7(2) . .
C20 C19 C26 124.3(2) . .
O5 C20 C15 121.0(2) . .
O5 C20 C19 121.1(2) . .
C15 C20 C19 117.9(2) . .
C25 C21 C22 116.5(3) . .
C25 C21 C17 121.9(3) . .
C22 C21 C17 121.6(3) . .
C23 C22 C21 119.4(3) . .
C23 C22 H22 120.3 . .
C21 C22 H22 120.3 . .
N5 C23 C22 123.9(4) . .
N5 C23 H23 118.1 . .
C22 C23 H23 118.1 . .
N5 C24 C25 124.9(3) . .
N5 C24 H24 117.6 . .
C25 C24 H24 117.6 . .
C24 C25 C21 119.7(3) . .
C24 C25 H25 120.1 . .
C21 C25 H25 120.1 . .
N6 C26 C19 125.5(2) . .
N6 C26 H26 117.3 . .
C19 C26 H26 117.3 . .
N7 C27 C28 126.2(2) . .
N7 C27 H27 116.9 . .
C28 C27 H27 116.9 . .
C29 C28 C33 119.9(2) . .
C29 C28 C27 116.2(2) . .
C33 C28 C27 123.9(2) . .
C30 C29 C28 122.8(2) . .
C30 C29 H29 118.6 . .
C28 C29 H29 118.6 . .
C29 C30 C31 117.5(2) . .
C29 C30 C34 121.3(2) . .
C31 C30 C34 121.1(2) . .
C32 C31 C30 122.4(2) . .
C32 C31 H31 118.8 . .
C30 C31 H31 118.8 . .
C31 C32 C33 119.6(2) . .
C31 C32 C39 116.3(2) . .
C33 C32 C39 124.1(2) . .
O8 C33 C28 121.1(2) . .
O8 C33 C32 121.1(2) . .
C28 C33 C32 117.8(2) . .
C38 C34 C35 116.5(2) . .
C38 C34 C30 122.2(2) . .
C35 C34 C30 121.4(2) . .
C34 C35 C36 119.4(3) . .
C34 C35 H35 120.3 . .
C36 C35 H35 120.3 . .
N8 C36 C35 124.8(3) . .
N8 C36 H36 117.6 . .
C35 C36 H36 117.6 . .
N8 C37 C38 123.9(3) . .
N8 C37 H37 118.0 . .
C38 C37 H37 118.0 . .
C34 C38 C37 119.6(3) . .
C34 C38 H38 120.2 . .
C37 C38 H38 120.2 . .
N9 C39 C32 126.1(2) . .
N9 C39 H39 117.0 . .
C32 C39 H39 117.0 . .
C45 C40 C41 114.3(3) . .
C45 C40 B1 121.4(3) . .
C41 C40 B1 124.3(3) . .
C42 C41 C40 123.4(3) . .
C42 C41 H41 118.3 . .
C40 C41 H41 118.3 . .
C43 C42 C41 120.8(3) . .
C43 C42 H42 119.6 . .
C41 C42 H42 119.6 . .
C42 C43 C44 117.1(3) . .
C42 C43 C46 122.4(3) . .
C44 C43 C46 120.4(3) . .
C45 C44 C43 120.9(3) . .
C45 C44 H44 119.6 . .
C43 C44 H44 119.6 . .
C40 C45 C44 123.4(3) . .
C40 C45 H45 118.3 . .
C44 C45 H45 118.3 . .
C47 C46 C50 115.5(3) . .
C47 C46 C43 122.6(3) . .
C50 C46 C43 121.8(3) . .
C48 C47 C46 120.5(3) . .
C48 C47 H47 119.8 . .
C46 C47 H47 119.8 . .
N10 C48 C47 123.5(3) . .
N10 C48 H48 118.2 . .
C47 C48 H48 118.2 . .
N10 C49 C50 124.1(3) . .
N10 C49 H49 117.9 . .
C50 C49 H49 117.9 . .
C49 C50 C46 120.4(3) . .
C49 C50 H50 119.8 . .
C46 C50 H50 119.8 . .
C52 C51 C56 116.6(2) . .
C52 C51 B2 120.9(2) . .
C56 C51 B2 122.5(2) . .
C53 C52 C51 121.9(2) . .
C53 C52 H52 119.0 . .
C51 C52 H52 119.0 . .
C52 C53 C54 120.9(2) . .
C52 C53 H53 119.6 . .
C54 C53 H53 119.6 . .
C53 C54 C55 117.7(2) . .
C53 C54 C57 121.1(2) . .
C55 C54 C57 121.2(2) . .
C56 C55 C54 120.6(2) . .
C56 C55 H55 119.7 . .
C54 C55 H55 119.7 . .
C55 C56 C51 122.3(2) . .
C55 C56 H56 118.8 . .
C51 C56 H56 118.8 . .
C61 C57 C58 117.1(3) . .
C61 C57 C54 121.5(2) . .
C58 C57 C54 121.4(2) . .
C59 C58 C57 119.5(3) . .
C59 C58 H58 120.3 . .
C57 C58 H58 120.3 . .
N11 C59 C58 124.4(3) . .
N11 C59 H59 117.8 . .
C58 C59 H59 117.8 . .
N11 C60 C61 123.9(3) . .
N11 C60 H60 118.0 . .
C61 C60 H60 118.0 . .
C57 C61 C60 119.9(3) . .
C57 C61 H61 120.1 . .
C60 C61 H61 120.1 . .
C64 N12 C64 111.5(3) . 2_455
C64 N12 C62 108.85(16) . .
C64 N12 C62 108.40(15) 2_455 .
C64 N12 C62 108.40(15) . 2_455
C64 N12 C62 108.85(16) 2_455 2_455
C62 N12 C62 110.8(3) . 2_455
C63 C62 N12 115.3(2) . .
C63 C62 H62A 108.4 . .
N12 C62 H62A 108.5 . .
C63 C62 H62B 108.4 . .
N12 C62 H62B 108.5 . .
H62A C62 H62B 107.5 . .
C62 C63 H63A 109.5 . .
C62 C63 H63B 109.5 . .
H63A C63 H63B 109.5 . .
C62 C63 H63C 109.5 . .
H63A C63 H63C 109.5 . .
H63B C63 H63C 109.5 . .
C65 C64 N12 114.5(2) . .
C65 C64 H64A 108.6 . .
N12 C64 H64A 108.6 . .
C65 C64 H64B 108.6 . .
N12 C64 H64B 108.6 . .
H64A C64 H64B 107.6 . .
C64 C65 H65A 109.5 . .
C64 C65 H65B 109.5 . .
H65A C65 H65B 109.5 . .
C64 C65 H65C 109.5 . .
H65A C65 H65C 109.5 . .
H65B C65 H65C 109.5 . .

loop_
_geom_bond_atom_site_label_1
_geom_bond_atom_site_label_2
_geom_bond_distance
_geom_bond_site_symmetry_2
Zn1 O8 2.0866(17) .
Zn1 N1 2.089(2) .
Zn1 O2 2.1068(16) .
Zn1 O5 2.1182(16) .
Zn1 N4 2.120(2) .
Zn1 N7 2.122(2) .
Zn1 Zn2 2.9635(4) .
Zn2 O2 2.0952(16) .
Zn2 N6 2.0997(19) .
Zn2 N9 2.105(2) .
Zn2 O8 2.1056(16) .
Zn2 N3 2.1087(19) .
Zn2 O5 2.1308(17) .
O1 N1 1.403(3) .
O1 B1 1.479(3) .
O2 C7 1.307(3) .
O3 N3 1.396(2) .
O3 B2 1.489(3) .
O4 N4 1.393(3) .
O4 B1 1.495(3) .
O5 C20 1.312(3) .
O6 N6 1.396(2) .
O6 B2 1.467(3) .
O7 N7 1.393(3) .
O7 B1 1.482(3) .
O8 C33 1.305(3) .
O9 N9 1.395(2) .
O9 B2 1.495(3) .
N1 C1 1.282(3) .
N2 C11 1.321(4) .
N2 C10 1.339(4) .
N3 C13 1.281(3) .
N4 C14 1.285(3) .
N5 C24 1.330(5) .
N5 C23 1.332(5) .
N6 C26 1.283(3) .
N7 C27 1.285(3) .
N8 C36 1.314(4) .
N8 C37 1.329(4) .
N9 C39 1.281(3) .
N10 C48 1.329(4) .
N10 C49 1.337(4) .
N11 C59 1.340(5) .
N11 C60 1.348(5) .
B1 C40 1.618(4) .
B2 C51 1.605(4) .
C1 C2 1.445(4) .
C1 H1 0.9500 .
C2 C3 1.398(3) .
C2 C7 1.424(3) .
C3 C4 1.381(4) .
C3 H3 0.9500 .
C4 C5 1.403(3) .
C4 C8 1.488(3) .
C5 C6 1.396(3) .
C5 H5 0.9500 .
C6 C7 1.415(3) .
C6 C13 1.457(3) .
C8 C12 1.386(4) .
C8 C9 1.401(4) .
C9 C10 1.381(4) .
C9 H9 0.9500 .
C10 H10 0.9500 .
C11 C12 1.393(4) .
C11 H11 0.9500 .
C12 H12 0.9500 .
C13 H13 0.9500 .
C14 C15 1.455(3) .
C14 H14 0.9500 .
C15 C16 1.394(3) .
C15 C20 1.419(3) .
C16 C17 1.390(4) .
C16 H16 0.9500 .
C17 C18 1.385(4) .
C17 C21 1.475(3) .
C18 C19 1.397(3) .
C18 H18 0.9500 .
C19 C20 1.419(3) .
C19 C26 1.450(3) .
C21 C25 1.377(4) .
C21 C22 1.395(4) .
C22 C23 1.388(4) .
C22 H22 0.9500 .
C23 H23 0.9500 .
C24 C25 1.371(4) .
C24 H24 0.9500 .
C25 H25 0.9500 .
C26 H26 0.9500 .
C27 C28 1.460(3) .
C27 H27 0.9500 .
C28 C29 1.396(3) .
C28 C33 1.421(3) .
C29 C30 1.379(4) .
C29 H29 0.9500 .
C30 C31 1.399(3) .
C30 C34 1.489(3) .
C31 C32 1.397(3) .
C31 H31 0.9500 .
C32 C33 1.428(3) .
C32 C39 1.452(3) .
C34 C38 1.378(4) .
C34 C35 1.385(4) .
C35 C36 1.389(4) .
C35 H35 0.9500 .
C36 H36 0.9500 .
C37 C38 1.398(4) .
C37 H37 0.9500 .
C38 H38 0.9500 .
C39 H39 0.9500 .
C40 C45 1.375(4) .
C40 C41 1.383(4) .
C41 C42 1.382(4) .
C41 H41 0.9500 .
C42 C43 1.367(4) .
C42 H42 0.9500 .
C43 C44 1.382(4) .
C43 C46 1.491(4) .
C44 C45 1.377(4) .
C44 H44 0.9500 .
C45 H45 0.9500 .
C46 C47 1.384(4) .
C46 C50 1.388(4) .
C47 C48 1.383(4) .
C47 H47 0.9500 .
C48 H48 0.9500 .
C49 C50 1.366(4) .
C49 H49 0.9500 .
C50 H50 0.9500 .
C51 C52 1.394(3) .
C51 C56 1.394(3) .
C52 C53 1.383(4) .
C52 H52 0.9500 .
C53 C54 1.396(4) .
C53 H53 0.9500 .
C54 C55 1.398(3) .
C54 C57 1.494(3) .
C55 C56 1.378(3) .
C55 H55 0.9500 .
C56 H56 0.9500 .
C57 C61 1.378(4) .
C57 C58 1.382(4) .
C58 C59 1.382(5) .
C58 H58 0.9500 .
C59 H59 0.9500 .
C60 C61 1.381(4) .
C60 H60 0.9500 .
C61 H61 0.9500 .
N12 C64 1.511(3) .
N12 C64 1.511(3) 2_455
N12 C62 1.525(3) .
N12 C62 1.525(3) 2_455
C62 C63 1.502(4) .
C62 H62A 0.9900 .
C62 H62B 0.9900 .
C63 H63A 0.9800 .
C63 H63B 0.9800 .
C63 H63C 0.9800 .
C64 C65 1.510(4) .
C64 H64A 0.9900 .
C64 H64B 0.9900 .
C65 H65A 0.9800 .
C65 H65B 0.9800 .
C65 H65C 0.9800 .

loop_
_geom_torsion_atom_site_label_1
_geom_torsion_atom_site_label_2
_geom_torsion_atom_site_label_3
_geom_torsion_atom_site_label_4
_geom_torsion
_geom_torsion_site_symmetry_1
B1 O1 N1 C1 -162.2(2) .
B1 O1 N1 Zn1 11.5(3) .
B2 O3 N3 C13 -177.3(2) .
B2 O3 N3 Zn2 3.5(2) .
B1 O4 N4 C14 -164.7(2) .
B1 O4 N4 Zn1 12.2(3) .
B2 O6 N6 C26 174.10(19) .
B2 O6 N6 Zn2 3.4(2) .
B1 O7 N7 C27 -179.0(2) .
B1 O7 N7 Zn1 5.7(3) .
B2 O9 N9 C39 -164.9(2) .
B2 O9 N9 Zn2 13.3(2) .
N1 O1 B1 O7 -70.8(3) .
N1 O1 B1 O4 56.5(3) .
N1 O1 B1 C40 171.0(2) .
N7 O7 B1 O1 59.6(3) .
N7 O7 B1 O4 -68.1(3) .
N7 O7 B1 C40 176.7(2) .
N4 O4 B1 O1 -71.1(3) .
N4 O4 B1 O7 57.1(3) .
N4 O4 B1 C40 173.87(19) .
N6 O6 B2 O3 61.2(3) .
N6 O6 B2 O9 -65.5(2) .
N6 O6 B2 C51 177.73(17) .
N3 O3 B2 O6 -65.2(3) .
N3 O3 B2 O9 62.0(3) .
N3 O3 B2 C51 177.79(18) .
N9 O9 B2 O6 54.9(2) .
N9 O9 B2 O3 -72.7(2) .
N9 O9 B2 C51 171.78(17) .
O1 N1 C1 C2 -178.2(2) .
Zn1 N1 C1 C2 9.0(4) .
N1 C1 C2 C3 -179.1(3) .
N1 C1 C2 C7 0.5(4) .
C7 C2 C3 C4 0.2(4) .
C1 C2 C3 C4 179.8(2) .
C2 C3 C4 C5 -0.3(4) .
C2 C3 C4 C8 179.1(2) .
C3 C4 C5 C6 0.2(3) .
C8 C4 C5 C6 -179.2(2) .
C4 C5 C6 C7 0.0(4) .
C4 C5 C6 C13 -179.8(2) .
Zn2 O2 C7 C6 9.4(3) .
Zn1 O2 C7 C6 167.73(16) .
Zn2 O2 C7 C2 -171.34(16) .
Zn1 O2 C7 C2 -13.0(3) .
C5 C6 C7 O2 179.1(2) .
C13 C6 C7 O2 -1.1(4) .
C5 C6 C7 C2 -0.1(3) .
C13 C6 C7 C2 179.7(2) .
C3 C2 C7 O2 -179.2(2) .
C1 C2 C7 O2 1.2(4) .
C3 C2 C7 C6 0.1(3) .
C1 C2 C7 C6 -179.5(2) .
C3 C4 C8 C12 -178.1(3) .
C5 C4 C8 C12 1.4(4) .
C3 C4 C8 C9 -0.2(4) .
C5 C4 C8 C9 179.2(3) .
C12 C8 C9 C10 -1.7(5) .
C4 C8 C9 C10 -179.8(3) .
C11 N2 C10 C9 2.4(5) .
C8 C9 C10 N2 -0.5(6) .
C10 N2 C11 C12 -2.2(5) .
C9 C8 C12 C11 1.9(4) .
C4 C8 C12 C11 179.9(3) .
N2 C11 C12 C8 0.1(5) .
O3 N3 C13 C6 -178.5(2) .
Zn2 N3 C13 C6 0.7(4) .
C5 C6 C13 N3 176.0(2) .
C7 C6 C13 N3 -3.8(4) .
O4 N4 C14 C15 176.1(2) .
Zn1 N4 C14 C15 -0.3(4) .
N4 C14 C15 C16 -167.9(3) .
N4 C14 C15 C20 9.5(4) .
C20 C15 C16 C17 -0.9(4) .
C14 C15 C16 C17 176.6(2) .
C15 C16 C17 C18 1.8(4) .
C15 C16 C17 C21 -176.9(2) .
C16 C17 C18 C19 -0.8(4) .
C21 C17 C18 C19 178.0(2) .
C17 C18 C19 C20 -1.2(3) .
C17 C18 C19 C26 -179.9(2) .
Zn1 O5 C20 C15 -23.5(3) .
Zn2 O5 C20 C15 -167.94(16) .
Zn1 O5 C20 C19 157.03(16) .
Zn2 O5 C20 C19 12.6(3) .
C16 C15 C20 O5 179.5(2) .
C14 C15 C20 O5 2.2(4) .
C16 C15 C20 C19 -1.0(3) .
C14 C15 C20 C19 -178.4(2) .
C18 C19 C20 O5 -178.5(2) .
C26 C19 C20 O5 0.2(3) .
C18 C19 C20 C15 2.0(3) .
C26 C19 C20 C15 -179.3(2) .
C18 C17 C21 C25 30.7(4) .
C16 C17 C21 C25 -150.6(3) .
C18 C17 C21 C22 -146.8(3) .
C16 C17 C21 C22 31.9(4) .
C25 C21 C22 C23 1.2(5) .
C17 C21 C22 C23 178.9(3) .
C24 N5 C23 C22 0.3(7) .
C21 C22 C23 N5 0.0(7) .
C23 N5 C24 C25 -1.9(7) .
N5 C24 C25 C21 3.1(6) .
C22 C21 C25 C24 -2.6(5) .
C17 C21 C25 C24 179.7(3) .
O6 N6 C26 C19 177.97(19) .
Zn2 N6 C26 C19 -13.0(3) .
C18 C19 C26 N6 178.9(2) .
C20 C19 C26 N6 0.2(4) .
O7 N7 C27 C28 -179.0(2) .
Zn1 N7 C27 C28 -4.3(4) .
N7 C27 C28 C29 -180.0(2) .
N7 C27 C28 C33 -1.0(4) .
C33 C28 C29 C30 -2.1(4) .
C27 C28 C29 C30 176.9(2) .
C28 C29 C30 C31 0.4(4) .
C28 C29 C30 C34 -178.9(2) .
C29 C30 C31 C32 1.1(4) .
C34 C30 C31 C32 -179.6(2) .
C30 C31 C32 C33 -0.9(4) .
C30 C31 C32 C39 177.8(2) .
Zn1 O8 C33 C28 -0.5(3) .
Zn2 O8 C33 C28 171.73(16) .
Zn1 O8 C33 C32 179.63(16) .
Zn2 O8 C33 C32 -8.1(3) .
C29 C28 C33 O8 -177.6(2) .
C27 C28 C33 O8 3.4(4) .
C29 C28 C33 C32 2.2(3) .
C27 C28 C33 C32 -176.7(2) .
C31 C32 C33 O8 179.1(2) .
C39 C32 C33 O8 0.5(4) .
C31 C32 C33 C28 -0.8(3) .
C39 C32 C33 C28 -179.4(2) .
C29 C30 C34 C38 147.0(3) .
C31 C30 C34 C38 -32.3(4) .
C29 C30 C34 C35 -32.8(4) .
C31 C30 C34 C35 148.0(3) .
C38 C34 C35 C36 0.5(4) .
C30 C34 C35 C36 -179.8(3) .
C37 N8 C36 C35 0.0(5) .
C34 C35 C36 N8 0.0(5) .
C36 N8 C37 C38 -0.5(5) .
C35 C34 C38 C37 -0.9(4) .
C30 C34 C38 C37 179.3(3) .
N8 C37 C38 C34 1.0(5) .
O9 N9 C39 C32 179.8(2) .
Zn2 N9 C39 C32 1.9(4) .
C31 C32 C39 N9 -176.1(2) .
C33 C32 C39 N9 2.5(4) .
O1 B1 C40 C45 -86.5(4) .
O7 B1 C40 C45 151.9(3) .
O4 B1 C40 C45 32.7(4) .
O1 B1 C40 C41 94.0(3) .
O7 B1 C40 C41 -27.6(4) .
O4 B1 C40 C41 -146.9(3) .
C45 C40 C41 C42 -1.0(6) .
B1 C40 C41 C42 178.6(3) .
C40 C41 C42 C43 0.0(6) .
C41 C42 C43 C44 0.7(6) .
C41 C42 C43 C46 -177.5(3) .
C42 C43 C44 C45 -0.4(6) .
C46 C43 C44 C45 177.8(4) .
C41 C40 C45 C44 1.3(6) .
B1 C40 C45 C44 -178.3(4) .
C43 C44 C45 C40 -0.7(8) .
C42 C43 C46 C47 25.7(5) .
C44 C43 C46 C47 -152.5(4) .
C42 C43 C46 C50 -156.7(3) .
C44 C43 C46 C50 25.1(5) .
C50 C46 C47 C48 -0.4(6) .
C43 C46 C47 C48 177.4(4) .
C49 N10 C48 C47 -1.2(6) .
C46 C47 C48 N10 1.3(7) .
C48 N10 C49 C50 0.2(5) .
N10 C49 C50 C46 0.7(5) .
C47 C46 C50 C49 -0.5(5) .
C43 C46 C50 C49 -178.3(3) .
O6 B2 C51 C52 -174.5(2) .
O3 B2 C51 C52 -53.6(3) .
O9 B2 C51 C52 65.3(3) .
O6 B2 C51 C56 5.8(3) .
O3 B2 C51 C56 126.6(2) .
O9 B2 C51 C56 -114.5(2) .
C56 C51 C52 C53 0.3(3) .
B2 C51 C52 C53 -179.5(2) .
C51 C52 C53 C54 -0.4(4) .
C52 C53 C54 C55 0.0(4) .
C52 C53 C54 C57 179.1(2) .
C53 C54 C55 C56 0.5(3) .
C57 C54 C55 C56 -178.6(2) .
C54 C55 C56 C51 -0.7(4) .
C52 C51 C56 C55 0.3(3) .
B2 C51 C56 C55 -179.9(2) .
C53 C54 C57 C61 -156.0(3) .
C55 C54 C57 C61 23.1(4) .
C53 C54 C57 C58 24.4(4) .
C55 C54 C57 C58 -156.5(3) .
C61 C57 C58 C59 0.8(4) .
C54 C57 C58 C59 -179.6(3) .
C60 N11 C59 C58 -0.8(5) .
C57 C58 C59 N11 0.4(5) .
C59 N11 C60 C61 -0.1(5) .
C58 C57 C61 C60 -1.6(4) .
C54 C57 C61 C60 178.8(3) .
N11 C60 C61 C57 1.3(5) .
C64 N12 C62 C63 173.3(3) .
C64 N12 C62 C63 -65.2(3) 2_455
C62 N12 C62 C63 54.2(2) 2_455
C64 N12 C64 C65 -56.4(3) 2_455
C62 N12 C64 C65 63.1(4) .
C62 N12 C64 C65 -176.2(3) 2_455

loop_
_publcif_info_exptl_table_extra_item
sin_theta_over_lambda_max
